data_7235094
loop_
_publ_author_name
'Tumanova, Natalia'
'Tumanov, Nikolay'
'Fischer, Franziska'
'Morelle, Fabrice'
'Ban, Voraksmy'
'Robeyns, Koen'
'Filinchuk, Yaroslav'
'Wouters, Johan'
'Emmerling, Franziska'
'Leyssens, Tom'

_publ_section_title
;
 Exploring polymorphism and stoichiometric diversity in naproxen/proline
 cocrystals
;
_journal_issue 45
_journal_name_full CrystEngComm
_journal_page_first 7308
_journal_paper_doi 10.1039/C8CE01338A
_journal_volume 20
_journal_year 2018
_chemical_absolute_configuration rm
_chemical_formula_moiety 'C14 H14 O3, C5 H9 N O2'
_chemical_formula_sum 'C19 H23 N O5'
_chemical_formula_weight 345.38
_chemical_name_common
;
RS-naproxen DL-proline 1:1 cocrystal, polymorph II
;
_chemical_name_systematic
'(2R)-2-(6-methoxynaphthalen-2-yl)propanoic acid (2S)-2-(6-methoxynaphthalen-2-yl)propanoic acid (2R)-pyrrolidin-1-ium-2-carboxylate (2S)-pyrrolidin-1-ium-2-carboxylate, polymorph II'
_space_group_IT_number 33
_space_group_name_Hall 'P 2c -2n'
_space_group_name_H-M_alt 'P n a 21'
_symmetry_cell_setting orthorhombic
_symmetry_space_group_name_Hall 'P 2c -2n'
_symmetry_space_group_name_H-M 'P n a 21'
_audit_update_record
;
2018-08-08 deposited with the CCDC.
2018-10-15 downloaded from the CCDC.
;
_cell_angle_alpha 90
_cell_angle_beta 90
_cell_angle_gamma 90
_cell_formula_units_Z 4
_cell_length_a 34.537(4)
_cell_length_b 9.0077(8)
_cell_length_c 5.7183(5)
_cell_measurement_temperature 428
_cell_volume 1779.0(3)
_computing_structure_refinement 'TOPAS V5'
_computing_structure_solution FOX
_diffrn_ambient_temperature 428
_diffrn_detector 'hybrid pixel detector'
_diffrn_detector_type 'PILATUS 2M'
_diffrn_measurement_device_type PILATUS@SNBL
_diffrn_radiation_type synchrotron
_diffrn_radiation_wavelength 0.78487
_diffrn_source synchrotron
_exptl_absorpt_correction_type none
_exptl_crystal_colour colourless
_exptl_crystal_density_diffrn 1.290
_exptl_crystal_description powder
_pd_char_colour colourless
_pd_instr_location
; 
BM1 beamline, The Swiss-Norwegian Beamlines (SNBL) at 
European Synchrotron Radiation Facility (ESRF), Grenoble, France
;
_pd_meas_2theta_range_inc 0.00155
_pd_meas_2theta_range_max 33.99443
_pd_meas_2theta_range_min 2.13192
_pd_meas_number_of_points 2056
_pd_meas_scan_method fixed
_pd_proc_2theta_range_inc 0.00155
_pd_proc_2theta_range_max 33.99443
_pd_proc_2theta_range_min 2.13192
_pd_proc_ls_prof_R_factor 5.13
_pd_proc_ls_prof_wR_expected 0.11
_pd_proc_ls_prof_wR_factor 7.78
_pd_proc_wavelength 0.78487
_pd_spec_mounting 'Thin-wall 0.5 mm glass capillary'
_pd_spec_mount_mode transmission
_pd_spec_shape cylinder
_pd_spec_size_axial 4
_pd_spec_size_equat 0.5
_pd_spec_size_thick 0.5
_refine_ls_goodness_of_fit_all 72.47
_refine_ls_R_I_factor 8.76
_refine_ls_shift/su_max 0.001
_cod_data_source_file c8ce01338a2.cif
_cod_data_source_block RSnprx_DLpro_1_1_pol_II
_cod_database_code 7235094

loop_
_symmetry_equiv_pos_as_xyz
'x, y, z '
'-x+1/2, y+1/2, z+1/2 '
'-x, -y, z+1/2 '
'x+1/2, -y+1/2, z '

loop_
_atom_site_label
_atom_site_type_symbol
_atom_site_symmetry_multiplicity
_atom_site_fract_x
_atom_site_fract_y
_atom_site_fract_z
_atom_site_occupancy
_atom_site_B_iso_or_equiv
C1 C 4 0.2673793 0.6833727 0.6750669 1 15
O2 O 4 0.2494537 0.7995153 0.7500287 1 15
O3 O 4 0.285514 0.6709187 0.4858962 1 15
N4 N 4 0.3032161 0.5341866 0.9634741 1 15
H5 H 4 0.2989188 0.483772 1.094788 1 15
H6 H 4 0.3123681 0.6220444 1.008359 1 15
C7 C 4 0.2664594 0.5447303 0.8349292 1 15
H8 H 4 0.2450449 0.5494801 0.9471187 1 15
C9 C 4 0.2648 0.39595 0.69097 1 15
H10 H 4 0.2449757 0.3305012 0.7526885 1 15
H11 H 4 0.259179 0.4162685 0.527883 1 15
C12 C 4 0.3055741 0.3271819 0.7138596 1 15
H13 H 4 0.315303 0.2949783 0.5630342 1 15
H14 H 4 0.3041355 0.2406055 0.814357 1 15
C15 C 4 0.3300779 0.4481923 0.8162226 1 15
H16 H 4 0.35158 0.4095088 0.9067527 1 15
H17 H 4 0.3408284 0.5077797 0.690732 1 15
C1a C 4 0.5772(4) 0.5062(6) -0.095(3) 1 7.3(3)
O2a O 4 0.5799(4) 0.6397(6) 0.049(3) 1 7.3(3)
C3a C 4 0.5469(4) 0.7019(6) 0.133(3) 1 7.3(3)
C4a C 4 0.5470(4) 0.7837(6) 0.341(3) 1 7.3(3)
C5a C 4 0.5142(4) 0.8488(6) 0.423(3) 1 7.3(3)
C6a C 4 0.4793(4) 0.8347(6) 0.297(3) 1 7.3(3)
C7a C 4 0.4462(4) 0.9146(6) 0.369(3) 1 7.3(3)
C8a C 4 0.4130(4) 0.9068(6) 0.241(3) 1 7.3(3)
C9a C 4 0.4114(4) 0.8172(6) 0.044(3) 1 7.3(3)
C10a C 4 0.4437(4) 0.7411(6) -0.027(3) 1 7.3(3)
C11a C 4 0.4782(4) 0.7516(6) 0.102(3) 1 7.3(3)
C12a C 4 0.5127(4) 0.6816(6) 0.018(3) 1 7.3(3)
C13a C 4 0.3781(4) 1.0005(6) 0.310(3) 1 7.3(3)
C14a C 4 0.3582(4) 1.0756(6) 0.091(3) 1 7.3(3)
C15a C 4 0.3511(4) 0.8938(6) 0.417(3) 1 7.3(3)
O16a O 4 0.3222(4) 0.9561(6) 0.525(3) 1 7.3(3)
O17a O 4 0.3541(4) 0.7611(6) 0.411(3) 1 7.3(3)
H18a H 4 0.5705(4) 0.8006(6) 0.416(3) 1 8.8(3)
H19a H 4 0.5145(4) 0.8990(6) 0.565(3) 1 8.8(3)
H20a H 4 0.4467(4) 0.9697(6) 0.506(3) 1 8.8(3)
H21a H 4 0.3886(4) 0.8107(6) -0.042(3) 1 8.8(3)
H22a H 4 0.4424(4) 0.6791(6) -0.157(3) 1 8.8(3)
H23a H 4 0.5123(4) 0.6301(6) -0.123(3) 1 8.8(3)
H24a H 4 0.3854(4) 1.0762(6) 0.425(3) 1 8.8(3)
H25a H 4 0.5799(4) 0.4198(6) 0.001(3) 1 8.8(3)
H26a H 4 0.5974(4) 0.5072(6) -0.211(3) 1 8.8(3)
H27a H 4 0.5525(4) 0.5037(6) -0.172(3) 1 8.8(3)
H28a H 4 0.3651(4) 1.0225(6) -0.048(3) 1 8.8(3)
H29a H 4 0.3667(4) 1.1768(6) 0.078(3) 1 8.8(3)
H30a H 4 0.3305(4) 1.0733(6) 0.110(3) 1 8.8(3)
H31a H 4 0.3022(4) 0.9080(6) 0.515(3) 1 8.8(3)
